data_7061930
loop_
_publ_author_name
'You, Xiuli'
'Wang, Lingyu'
'Peng, Ziqin'
'Wei, Zhenhong'

_publ_section_title
;
 Two manganese chloride organic--inorganic hybrid compounds showing strong
 luminescence and switchable phase transition and dielectric anomaly
;
_journal_issue 41
_journal_name_full 'New Journal of Chemistry'
_journal_page_first 20005
_journal_page_last 20009
_journal_paper_doi 10.1039/D2NJ03588J
_journal_volume 46
_journal_year 2022
_chemical_formula_moiety 'Cl3 Mn, C3 H11 N2'
_chemical_formula_sum 'C3 H11 Cl3 Mn N2'
_chemical_formula_weight 236.43
_space_group_crystal_system orthorhombic
_space_group_IT_number 62
_space_group_name_Hall '-P 2ac 2n'
_space_group_name_H-M_alt 'P n m a'
_atom_sites_solution_hydrogens mixed
_atom_sites_solution_primary dual
_audit_creation_date 2022-04-25
_audit_creation_method
;
Olex2 1.2
(compiled 2018.05.29 svn.r3508 for OlexSys, GUI svn.r5506)
;
_audit_update_record
;
2022-05-16 deposited with the CCDC.	2022-09-26 downloaded from the CCDC.
;
_cell_angle_alpha 90
_cell_angle_beta 90
_cell_angle_gamma 90
_cell_formula_units_Z 4
_cell_length_a 6.395(2)
_cell_length_b 9.493(3)
_cell_length_c 14.804(4)
_cell_measurement_reflns_used 3717
_cell_measurement_temperature 296(2)
_cell_measurement_theta_max 27.75
_cell_measurement_theta_min 2.55
_cell_volume 898.7(5)
_computing_cell_refinement 'Bruker SMART'
_computing_data_collection 'Bruker SMART'
_computing_data_reduction 'Bruker SAINT'
_computing_molecular_graphics 'Bruker SHELXTL'
_computing_publication_material 'Bruker SHELXTL'
_computing_structure_refinement 'Bruker SHELXTL'
_computing_structure_solution 'Bruker SHELXTL'
_diffrn_ambient_temperature 296.15
_diffrn_measured_fraction_theta_full 1.000
_diffrn_measured_fraction_theta_max 0.993
_diffrn_measurement_device_type 'CCD area detector'
_diffrn_measurement_method 'phi and omega scans'
_diffrn_radiation_monochromator graphite
_diffrn_radiation_type MoK\a
_diffrn_radiation_wavelength 0.71073
_diffrn_reflns_av_R_equivalents 0.0547
_diffrn_reflns_av_unetI/netI 0.0387
_diffrn_reflns_Laue_measured_fraction_full 1.000
_diffrn_reflns_Laue_measured_fraction_max 0.993
_diffrn_reflns_limit_h_max 8
_diffrn_reflns_limit_h_min -8
_diffrn_reflns_limit_k_max 8
_diffrn_reflns_limit_k_min -12
_diffrn_reflns_limit_l_max 17
_diffrn_reflns_limit_l_min -19
_diffrn_reflns_number 5134
_diffrn_reflns_point_group_measured_fraction_full 1.000
_diffrn_reflns_point_group_measured_fraction_max 0.993
_diffrn_reflns_theta_full 25.242
_diffrn_reflns_theta_max 27.746
_diffrn_reflns_theta_min 2.549
_exptl_absorpt_coefficient_mu 2.285
_exptl_absorpt_correction_T_max 0.7456
_exptl_absorpt_correction_T_min 0.4943
_exptl_absorpt_correction_type multi-scan
_exptl_absorpt_process_details
;
SADABS-2014/5 (Bruker,2014/5) was used for absorption correction.
wR2(int) was 0.0894 before and 0.0476 after correction.
The Ratio of minimum to maximum transmission is 0.6630.
The \l/2 correction factor is 0.00150.
;
_exptl_crystal_colour red
_exptl_crystal_density_diffrn 1.747
_exptl_crystal_density_meas 1.666
_exptl_crystal_density_method 'not measured'
_exptl_crystal_description bulk
_exptl_crystal_F_000 476.0
_exptl_crystal_size_max 0.15
_exptl_crystal_size_mid 0.12
_exptl_crystal_size_min 0.10
_refine_diff_density_max 0.807
_refine_diff_density_min -0.505
_refine_diff_density_rms 0.112
_refine_ls_extinction_coef 0.025(2)
_refine_ls_extinction_expression Fc^*^=kFc[1+0.001xFc^2^\l^3^/sin(2\q)]^-1/4^
_refine_ls_extinction_method 'SHELXL-2018/3 (Sheldrick 2018)'
_refine_ls_goodness_of_fit_ref 1.120
_refine_ls_hydrogen_treatment constr
_refine_ls_matrix_type full
_refine_ls_number_parameters 56
_refine_ls_number_reflns 1119
_refine_ls_number_restraints 0
_refine_ls_restrained_S_all 1.120
_refine_ls_R_factor_all 0.0488
_refine_ls_R_factor_gt 0.0442
_refine_ls_shift/su_max 0.000
_refine_ls_shift/su_mean 0.000
_refine_ls_structure_factor_coef Fsqd
_refine_ls_weighting_details 'w=1/[\s^2^(Fo^2^)+(0.0424P)^2^+1.7031P] where P=(Fo^2^+2Fc^2^)/3'
_refine_ls_weighting_scheme calc
_refine_ls_wR_factor_gt 0.1032
_refine_ls_wR_factor_ref 0.1057
_reflns_Friedel_coverage 0.000
_reflns_number_gt 984
_reflns_number_total 1119
_reflns_threshold_expression 'I > 2\s(I)'
_cod_data_source_file d2nj03588j2.cif
_cod_data_source_block t
_cod_depositor_comments 'Adding full bibliography for 7061930--7061931.cif.'
_cod_original_formula_sum 'C3 H11 N2 Cl3 Mn'
_cod_database_code 7061930
_shelx_shelxl_version_number 2018/3
_shelx_space_group_comment
;
The symmetry employed for this shelxl refinement is uniquely defined
by the following loop, which should always be used as a source of
symmetry information in preference to the above space-group names.
They are only intended as comments.
;
_olex2_refinement_description
;
1. Fixed Uiso
 At 1.5 times of:
  All C(H,H,H) groups
2. Others
 Fixed Sof: H2B(0.5) H2A(0.5) H2C(0.5)
3.a Idealised Me refined as rotating group:
 C2(H2B,H2A,H2C), C1(H1A,H1B,H1C)
;
_olex2_submission_special_instructions 'No special instructions were received'

loop_
_space_group_symop_operation_xyz
'x, y, z'
'-x+1/2, -y, z+1/2'
'x+1/2, -y+1/2, -z+1/2'
'-x, y+1/2, -z'
'-x, -y, -z'
'x-1/2, y, -z-1/2'
'-x-1/2, y-1/2, z-1/2'
'x, -y-1/2, z'

loop_
_atom_site_label
_atom_site_type_symbol
_atom_site_fract_x
_atom_site_fract_y
_atom_site_fract_z
_atom_site_U_iso_or_equiv
_atom_site_adp_type
_atom_site_occupancy
_atom_site_site_symmetry_order
_atom_site_calc_flag
_atom_site_refinement_flags_posn
_atom_site_refinement_flags_adp
_atom_site_refinement_flags_occupancy
_atom_site_disorder_assembly
_atom_site_disorder_group
N1 N -0.2771(6) -1.250000 0.3990(2) 0.0287(8) Uani 1 2 d S T P . .
N2 N -0.3313(9) -1.250000 0.3037(3) 0.0482(13) Uani 1 2 d S T P . .
C2 C -0.4728(10) -1.250000 0.4558(4) 0.0560(16) Uani 1 2 d S T P . .
H2B H -0.567866 -1.320078 0.433426 0.084 Uiso 0.5 1 calc GR . . A -1
H2A H -0.537851 -1.158974 0.452745 0.084 Uiso 0.5 1 calc GR . . A -1
H2C H -0.437441 -1.270948 0.517373 0.084 Uiso 0.5 1 calc GR . . A -1
C1 C -0.1571(7) -1.3787(5) 0.4178(3) 0.0544(11) Uani 1 1 d . . . . .
H1A H -0.239409 -1.459600 0.402106 0.082 Uiso 1 1 calc GR . . . .
H1B H -0.122459 -1.382211 0.480839 0.082 Uiso 1 1 calc GR . . . .
H1C H -0.030903 -1.378234 0.382640 0.082 Uiso 1 1 calc GR . . . .
Mn1 Mn -0.59100(9) -1.250000 0.75011(4) 0.0211(2) Uani 1 2 d S T P . .
Cl2 Cl -0.34268(14) -1.250000 0.88259(7) 0.0249(3) Uani 1 2 d S T P . .
Cl1 Cl -0.34087(10) -1.06770(8) 0.68158(5) 0.0268(2) Uani 1 1 d . . . . .
H2 H -0.397(8) -1.174(5) 0.297(3) 0.072(17) Uiso 1 1 d . . . . .

loop_
_atom_site_aniso_label
_atom_site_aniso_U_11
_atom_site_aniso_U_22
_atom_site_aniso_U_33
_atom_site_aniso_U_23
_atom_site_aniso_U_13
_atom_site_aniso_U_12
N1 0.041(2) 0.0224(18) 0.0228(17) 0.000 -0.0016(16) 0.000
N2 0.078(4) 0.044(3) 0.023(2) 0.000 -0.007(2) 0.000
C2 0.055(4) 0.064(4) 0.049(3) 0.000 0.015(3) 0.000
C1 0.069(3) 0.035(2) 0.059(3) -0.001(2) -0.011(2) 0.0210(19)
Mn1 0.0129(3) 0.0247(4) 0.0256(4) 0.000 -0.0006(2) 0.000
Cl2 0.0196(5) 0.0336(6) 0.0216(5) 0.000 -0.0004(3) 0.000
Cl1 0.0203(4) 0.0250(4) 0.0353(4) 0.0069(3) -0.0005(3) 0.0004(3)

loop_
_atom_type_symbol
_atom_type_description
_atom_type_scat_dispersion_real
_atom_type_scat_dispersion_imag
_atom_type_scat_source
C C 0.0033 0.0016 'International Tables Vol C Tables 4.2.6.8 and 6.1.1.4'
Cl Cl 0.1484 0.1585 'International Tables Vol C Tables 4.2.6.8 and 6.1.1.4'
Mn Mn 0.3368 0.7283 'International Tables Vol C Tables 4.2.6.8 and 6.1.1.4'
N N 0.0061 0.0033 'International Tables Vol C Tables 4.2.6.8 and 6.1.1.4'
H H 0.0000 0.0000 'International Tables Vol C Tables 4.2.6.8 and 6.1.1.4'

loop_
_geom_angle_atom_site_label_1
_geom_angle_atom_site_label_2
_geom_angle_atom_site_label_3
_geom_angle
_geom_angle_site_symmetry_1
_geom_angle_site_symmetry_3
_geom_angle_publ_flag
N2 N1 C2 110.1(4) . . ?
N2 N1 C1 107.9(3) . 8_535 ?
N2 N1 C1 107.9(3) . . ?
C1 N1 C2 109.2(3) 8_535 . ?
C1 N1 C2 109.2(3) . . ?
C1 N1 C1 112.5(4) . 8_535 ?
N1 N2 H2 104(3) . 8_535 ?
N1 N2 H2 104(3) . . ?
H2 N2 H2 118(7) . 8_535 ?
N1 C2 H2B 109.5 . . ?
N1 C2 H2A 109.5 . . ?
N1 C2 H2C 109.5 . . ?
H2B C2 H2A 109.5 . . ?
H2B C2 H2C 109.5 . . ?
H2A C2 H2C 109.5 . . ?
N1 C1 H1A 109.5 . . ?
N1 C1 H1B 109.5 . . ?
N1 C1 H1C 109.5 . . ?
H1A C1 H1B 109.5 . . ?
H1A C1 H1C 109.5 . . ?
H1B C1 H1C 109.5 . . ?
Mn1 Mn1 Mn1 179.89(4) 6_657 6_557 ?
Cl2 Mn1 Mn1 50.62(3) 6_557 6_557 ?
Cl2 Mn1 Mn1 51.06(3) . 6_657 ?
Cl2 Mn1 Mn1 129.27(4) 6_557 6_657 ?
Cl2 Mn1 Mn1 129.05(4) . 6_557 ?
Cl2 Mn1 Cl2 179.67(4) . 6_557 ?
Cl2 Mn1 Cl1 84.84(3) 6_557 6_557 ?
Cl2 Mn1 Cl1 94.91(3) . 3_426 ?
Cl2 Mn1 Cl1 85.12(3) . . ?
Cl2 Mn1 Cl1 94.91(3) . 6_557 ?
Cl2 Mn1 Cl1 85.12(3) . 8_535 ?
Cl2 Mn1 Cl1 95.12(3) 6_557 8_535 ?
Cl2 Mn1 Cl1 84.84(3) 6_557 3_426 ?
Cl2 Mn1 Cl1 95.12(3) 6_557 . ?
Cl1 Mn1 Mn1 128.59(3) 3_426 6_657 ?
Cl1 Mn1 Mn1 51.47(2) 6_557 6_557 ?
Cl1 Mn1 Mn1 128.54(3) . 6_557 ?
Cl1 Mn1 Mn1 128.59(3) 6_557 6_657 ?
Cl1 Mn1 Mn1 128.54(3) 8_535 6_557 ?
Cl1 Mn1 Mn1 51.40(2) 8_535 6_657 ?
Cl1 Mn1 Mn1 51.47(2) 3_426 6_557 ?
Cl1 Mn1 Mn1 51.40(2) . 6_657 ?
Cl1 Mn1 Cl1 84.83(4) 8_535 . ?
Cl1 Mn1 Cl1 95.12(4) 6_557 . ?
Cl1 Mn1 Cl1 179.94(3) 3_426 . ?
Cl1 Mn1 Cl1 95.12(4) 3_426 8_535 ?
Cl1 Mn1 Cl1 179.94(3) 6_557 8_535 ?
Cl1 Mn1 Cl1 84.92(4) 3_426 6_557 ?
Mn1 Cl2 Mn1 78.32(4) . 6_657 ?
Mn1 Cl1 Mn1 77.13(3) 6_657 . ?

loop_
_geom_bond_atom_site_label_1
_geom_bond_atom_site_label_2
_geom_bond_distance
_geom_bond_site_symmetry_2
_geom_bond_publ_flag
N1 N2 1.453(6) . ?
N1 C2 1.508(7) . ?
N1 C1 1.469(4) . ?
N1 C1 1.469(4) 8_535 ?
N2 H2 0.84(5) 8_535 ?
N2 H2 0.84(5) . ?
C2 H2B 0.9600 . ?
C2 H2A 0.9600 . ?
C2 H2C 0.9600 . ?
C1 H1A 0.9600 . ?
C1 H1B 0.9600 . ?
C1 H1C 0.9600 . ?
Mn1 Mn1 3.1975(10) 6_657 ?
Mn1 Mn1 3.1975(10) 6_557 ?
Mn1 Cl2 2.5236(12) . ?
Mn1 Cl2 2.5396(12) 6_557 ?
Mn1 Cl1 2.5657(9) . ?
Mn1 Cl1 2.5634(9) 6_557 ?
Mn1 Cl1 2.5657(10) 8_535 ?
Mn1 Cl1 2.5634(9) 3_426 ?
